data_2243808
loop_
_publ_author_name
'Pham, Duyen N. K.'
'Chadeayne, Andrew R.'
'Golen, James A.'
'Manke, David R.'

_publ_section_title
;
 5-Methoxy-<i>N</i>,<i>N</i>-di-<i>n</i>-propyltryptamine (5-MeO-DPT):
 freebase and fumarate
;
_journal_issue 5
_journal_name_full 'Acta Crystallographica Section E'
_journal_page_first 522
_journal_page_last 526
_journal_paper_doi 10.1107/S2056989021003753
_journal_volume 77
_journal_year 2021
_chemical_formula_iupac 'C17 H27 N2 O +, 0.5C4 H2 O4 2-'
_chemical_formula_moiety 'C17 H27 N2 O +, 0.5(C4 H2 O4 2-)'
_chemical_formula_sum 'C19 H28 N2 O3'
_chemical_formula_weight 332.43
_chemical_name_common
;
Bis(5-methoxy-<i>N</i>,<i>N</i>-di-<i>n</i>-propyltryptammonium) fumarate
;
_chemical_name_systematic
'Bis{<i>N</i>-[2-(5-methoxy-1<i>H</i>-indol-3-yl)ethyl]-<i>N</i>-propylpropan-1-aminium}; but-2-enedioate'
_space_group_crystal_system triclinic
_space_group_IT_number 2
_space_group_name_Hall '-P 1'
_space_group_name_H-M_alt 'P -1'
_atom_sites_solution_hydrogens mixed
_audit_creation_method
;
Olex2 1.3
(compiled 2020.11.12 svn.r5f609507 for OlexSys, GUI svn.r6226)
;
_cell_angle_alpha 78.552(2)
_cell_angle_beta 75.929(2)
_cell_angle_gamma 60.806(2)
_cell_formula_units_Z 2
_cell_length_a 9.2956(6)
_cell_length_b 9.4443(6)
_cell_length_c 12.7427(8)
_cell_measurement_reflns_used 9966
_cell_measurement_temperature 297(2)
_cell_measurement_theta_max 25.64
_cell_measurement_theta_min 2.61
_cell_volume 943.06(11)
_computing_cell_refinement
;
SAINT (Bruker, 2018)
;
_computing_data_collection
;
APEX3 (Bruker, 2018)
;
_computing_data_reduction
;
SAINT (Bruker, 2018)
;
_computing_molecular_graphics
;
<i>OLEX2</i> (Dolomanov <i>et al.</i>,  2009)
;
_computing_publication_material
;
publCIF (Westrip, 2010)
;
_computing_structure_refinement
;
SHELXL2018 (Sheldrick, 2015b)
;
_computing_structure_solution
;
SHELXT2014 (Sheldrick, 2015a)
;
_diffrn_ambient_temperature 297.15
_diffrn_measured_fraction_theta_full 0.985
_diffrn_measured_fraction_theta_max 0.985
_diffrn_measurement_device_type 'Bruker D8 Venture CMOS'
_diffrn_measurement_method '\f and \w scans'
_diffrn_radiation_type MoK\a
_diffrn_radiation_wavelength 0.71073
_diffrn_reflns_av_R_equivalents 0.0317
_diffrn_reflns_av_unetI/netI 0.0143
_diffrn_reflns_limit_h_max 11
_diffrn_reflns_limit_h_min -11
_diffrn_reflns_limit_k_max 11
_diffrn_reflns_limit_k_min -11
_diffrn_reflns_limit_l_max 15
_diffrn_reflns_limit_l_min -15
_diffrn_reflns_number 37231
_diffrn_reflns_theta_full 25.242
_diffrn_reflns_theta_max 25.747
_diffrn_reflns_theta_min 2.608
_diffrn_source_current 30.0
_diffrn_source_power 1.5
_diffrn_source_voltage 50.0
_diffrn_standards_number 0
_exptl_absorpt_coefficient_mu 0.079
_exptl_absorpt_correction_T_max 0.7453
_exptl_absorpt_correction_T_min 0.7218
_exptl_absorpt_correction_type multi-scan
_exptl_absorpt_process_details
;
(SADABS; Bruker, 2018)
;
_exptl_crystal_colour colourless
_exptl_crystal_density_diffrn 1.171
_exptl_crystal_description BLOCK
_exptl_crystal_F_000 360
_exptl_crystal_size_max 0.3
_exptl_crystal_size_mid 0.22
_exptl_crystal_size_min 0.2
_refine_diff_density_max 0.290
_refine_diff_density_min -0.151
_refine_ls_extinction_method none
_refine_ls_goodness_of_fit_ref 1.050
_refine_ls_hydrogen_treatment mixed
_refine_ls_matrix_type full
_refine_ls_number_parameters 228
_refine_ls_number_reflns 3565
_refine_ls_number_restraints 0
_refine_ls_restrained_S_all 1.050
_refine_ls_R_factor_all 0.0619
_refine_ls_R_factor_gt 0.0519
_refine_ls_shift/su_max 0.000
_refine_ls_shift/su_mean 0.000
_refine_ls_structure_factor_coef Fsqd
_refine_ls_weighting_details 'w=1/[\s^2^(Fo^2^)+(0.0652P)^2^+0.3068P] where P=(Fo^2^+2Fc^2^)/3'
_refine_ls_weighting_scheme calc
_refine_ls_wR_factor_gt 0.1321
_refine_ls_wR_factor_ref 0.1422
_reflns_number_gt 3006
_reflns_number_total 3565
_reflns_threshold_expression 'I > 2\s(I)'
_cod_data_source_file zq2261sup1.cif
_cod_data_source_block umd2188f_a
_cod_database_code 2243808
_shelx_space_group_comment
;
The symmetry employed for this shelxl refinement is uniquely defined
by the following loop, which should always be used as a source of
symmetry information in preference to the above space-group names.
They are only intended as comments.
;
_shelx_estimated_absorpt_t_min 0.977
_shelx_estimated_absorpt_t_max 0.984

loop_
_space_group_symop_operation_xyz
'x, y, z'
'-x, -y, -z'

loop_
_atom_site_type_symbol
_atom_site_label
_atom_site_fract_x
_atom_site_fract_y
_atom_site_fract_z
_atom_site_U_iso_or_equiv
_atom_site_adp_type
_atom_site_calc_flag
_atom_site_occupancy
_atom_site_disorder_assembly
_atom_site_disorder_group
O O1 1.12338(18) 0.1921(2) 0.42565(12) 0.0820(5) Uani d 1 . .
O O3 0.56136(18) 0.70109(14) 0.91994(11) 0.0619(4) Uani d 1 . .
O O4 0.38521(19) 0.94777(15) 0.85790(10) 0.0619(4) Uani d 1 . .
N N1 0.6457(2) 0.7968(2) 0.29933(12) 0.0592(4) Uani d 1 . .
N N2 0.45383(17) 0.62296(15) 0.77576(10) 0.0428(3) Uani d 1 . .
C C1 0.5216(3) 0.8238(2) 0.38795(14) 0.0569(5) Uani d 1 . .
H H1A 0.419516 0.917793 0.395103 0.068 Uiso calc 1 . .
C C2 0.7767(2) 0.6468(2) 0.31704(13) 0.0494(4) Uani d 1 . .
C C3 0.9290(3) 0.5609(3) 0.25118(14) 0.0611(5) Uani d 1 . .
H H3 0.955315 0.605071 0.181743 0.073 Uiso calc 1 . .
C C4 1.0389(2) 0.4104(3) 0.29047(15) 0.0635(5) Uani d 1 . .
H H4 1.140948 0.351877 0.247161 0.076 Uiso calc 1 . .
C C5 1.0004(2) 0.3427(2) 0.39518(15) 0.0564(4) Uani d 1 . .
C C6 0.8487(2) 0.4243(2) 0.45998(13) 0.0497(4) Uani d 1 . .
H H6 0.822409 0.377642 0.528497 0.060 Uiso calc 1 . .
C C7 0.7346(2) 0.5788(2) 0.42102(12) 0.0450(4) Uani d 1 . .
C C8 0.5686(2) 0.6934(2) 0.46471(13) 0.0474(4) Uani d 1 . .
C C9 0.4679(2) 0.6678(2) 0.57159(13) 0.0477(4) Uani d 1 . .
H H9A 0.480231 0.558342 0.579746 0.057 Uiso calc 1 . .
H H9B 0.350672 0.743536 0.570911 0.057 Uiso calc 1 . .
C C10 0.5191(2) 0.6913(2) 0.66834(12) 0.0470(4) Uani d 1 . .
H H10A 0.640253 0.639174 0.658321 0.056 Uiso calc 1 . .
H H10B 0.478562 0.806815 0.670881 0.056 Uiso calc 1 . .
C C11 0.2669(2) 0.7020(2) 0.79912(13) 0.0506(4) Uani d 1 . .
H H11A 0.228284 0.658211 0.755537 0.061 Uiso calc 1 . .
H H11B 0.223555 0.817953 0.777702 0.061 Uiso calc 1 . .
C C12 0.1977(3) 0.6766(3) 0.91717(16) 0.0767(6) Uani d 1 . .
H H12A 0.232415 0.561287 0.936852 0.092 Uiso calc 1 . .
H H12B 0.244506 0.711049 0.961289 0.092 Uiso calc 1 . .
C C13 0.0122(3) 0.7678(4) 0.9418(2) 0.1035(10) Uani d 1 . .
H H13A -0.026624 0.732314 1.013936 0.155 Uiso calc 1 . .
H H13B -0.034648 0.747832 0.890459 0.155 Uiso calc 1 . .
H H13C -0.021980 0.882313 0.937002 0.155 Uiso calc 1 . .
C C14 0.5291(2) 0.44102(19) 0.78992(14) 0.0502(4) Uani d 1 . .
H H14A 0.504193 0.405008 0.733484 0.060 Uiso calc 1 . .
H H14B 0.477479 0.408059 0.859428 0.060 Uiso calc 1 . .
C C15 0.7152(2) 0.3582(2) 0.78522(16) 0.0616(5) Uani d 1 . .
H H15A 0.740808 0.395586 0.840557 0.074 Uiso calc 1 . .
H H15B 0.767606 0.388253 0.714986 0.074 Uiso calc 1 . .
C C16 0.7866(3) 0.1758(3) 0.8025(2) 0.0940(8) Uani d 1 . .
H H16A 0.906071 0.127238 0.795009 0.141 Uiso calc 1 . .
H H16B 0.758181 0.138666 0.749425 0.141 Uiso calc 1 . .
H H16C 0.741153 0.145089 0.874057 0.141 Uiso calc 1 . .
C C17 1.1057(3) 0.1353(3) 0.5365(2) 0.0943(8) Uani d 1 . .
H H17A 1.209504 0.044150 0.551443 0.141 Uiso calc 1 . .
H H17B 1.019527 0.101981 0.553796 0.141 Uiso calc 1 . .
H H17C 1.076098 0.220867 0.579927 0.141 Uiso calc 1 . .
C C18 0.4904(2) 0.85411(19) 0.91702(12) 0.0450(4) Uani d 1 . .
C C19 0.5356(2) 0.92260(19) 0.99289(13) 0.0459(4) Uani d 1 . .
H H19 0.619664 0.850477 1.032462 0.055 Uiso calc 1 . .
H H2 0.488(3) 0.653(3) 0.8317(18) 0.076(6) Uiso d 1 . .
H H1 0.632(3) 0.872(3) 0.247(2) 0.082(7) Uiso d 1 . .

loop_
_atom_site_aniso_label
_atom_site_aniso_U_11
_atom_site_aniso_U_22
_atom_site_aniso_U_33
_atom_site_aniso_U_12
_atom_site_aniso_U_13
_atom_site_aniso_U_23
O1 0.0612(9) 0.0809(10) 0.0683(9) -0.0035(7) -0.0085(7) -0.0156(8)
O3 0.0872(9) 0.0419(7) 0.0638(8) -0.0273(6) -0.0301(7) -0.0058(5)
O4 0.0964(10) 0.0497(7) 0.0545(7) -0.0402(7) -0.0335(7) 0.0072(5)
N1 0.0791(11) 0.0579(9) 0.0412(8) -0.0367(9) -0.0112(7) 0.0089(7)
N2 0.0549(8) 0.0428(7) 0.0346(6) -0.0256(6) -0.0093(6) -0.0018(5)
C1 0.0699(12) 0.0494(10) 0.0460(9) -0.0234(9) -0.0121(8) -0.0018(7)
C2 0.0618(10) 0.0595(10) 0.0377(8) -0.0384(9) -0.0076(7) 0.0000(7)
C3 0.0678(12) 0.0912(15) 0.0387(9) -0.0523(11) 0.0002(8) -0.0052(9)
C4 0.0516(10) 0.0923(15) 0.0507(10) -0.0368(11) 0.0031(8) -0.0204(10)
C5 0.0494(10) 0.0653(11) 0.0528(10) -0.0225(9) -0.0094(8) -0.0125(8)
C6 0.0530(9) 0.0553(10) 0.0389(8) -0.0253(8) -0.0057(7) -0.0027(7)
C7 0.0528(9) 0.0508(9) 0.0366(8) -0.0290(8) -0.0062(7) -0.0034(6)
C8 0.0589(10) 0.0483(9) 0.0382(8) -0.0269(8) -0.0091(7) -0.0039(6)
C9 0.0522(9) 0.0518(9) 0.0401(8) -0.0246(8) -0.0066(7) -0.0069(7)
C10 0.0602(10) 0.0447(8) 0.0402(8) -0.0278(8) -0.0094(7) -0.0021(6)
C11 0.0560(10) 0.0518(9) 0.0417(8) -0.0234(8) -0.0094(7) -0.0020(7)
C12 0.0666(13) 0.0915(16) 0.0490(11) -0.0273(12) -0.0023(9) 0.0073(10)
C13 0.0757(16) 0.114(2) 0.0622(14) -0.0133(15) 0.0082(12) 0.0053(13)
C14 0.0616(10) 0.0422(9) 0.0496(9) -0.0266(8) -0.0120(8) 0.0001(7)
C15 0.0619(11) 0.0588(11) 0.0547(10) -0.0233(9) -0.0086(8) 0.0003(8)
C16 0.0797(16) 0.0574(13) 0.1040(19) -0.0150(12) 0.0017(14) 0.0112(12)
C17 0.0861(17) 0.0747(15) 0.0759(16) 0.0002(13) -0.0186(13) -0.0065(12)
C18 0.0623(10) 0.0445(9) 0.0353(7) -0.0316(8) -0.0082(7) -0.0003(6)
C19 0.0571(10) 0.0450(8) 0.0415(8) -0.0280(7) -0.0102(7) -0.0024(6)

loop_
_atom_type_symbol
_atom_type_description
_atom_type_scat_dispersion_real
_atom_type_scat_dispersion_imag
_atom_type_scat_source
C C 0.0033 0.0016 'International Tables Vol C Tables 4.2.6.8 and 6.1.1.4'
H H 0.0000 0.0000 'International Tables Vol C Tables 4.2.6.8 and 6.1.1.4'
N N 0.0061 0.0033 'International Tables Vol C Tables 4.2.6.8 and 6.1.1.4'
O O 0.0106 0.0060 'International Tables Vol C Tables 4.2.6.8 and 6.1.1.4'

loop_
_geom_angle_atom_site_label_1
_geom_angle_atom_site_label_2
_geom_angle_atom_site_label_3
_geom_angle_site_symmetry_1
_geom_angle_site_symmetry_3
_geom_angle
_geom_angle_publ_flag
C5 O1 C17 . . 116.90(16) ?
C1 N1 H1 . . 119.0(17) ?
C2 N1 C1 . . 108.73(15) ?
C2 N1 H1 . . 132.3(17) ?
C10 N2 H2 . . 105.8(13) ?
C11 N2 C10 . . 112.05(12) ?
C11 N2 C14 . . 111.85(13) ?
C11 N2 H2 . . 106.2(13) ?
C14 N2 C10 . . 114.43(12) ?
C14 N2 H2 . . 105.8(13) ?
N1 C1 H1A . . 124.8 ?
N1 C1 C8 . . 110.45(17) ?
C8 C1 H1A . . 124.8 ?
N1 C2 C3 . . 131.24(16) ?
N1 C2 C7 . . 107.90(15) ?
C3 C2 C7 . . 120.85(17) ?
C2 C3 H3 . . 120.6 ?
C4 C3 C2 . . 118.74(16) ?
C4 C3 H3 . . 120.6 ?
C3 C4 H4 . . 119.5 ?
C3 C4 C5 . . 121.06(17) ?
C5 C4 H4 . . 119.5 ?
O1 C5 C4 . . 115.19(17) ?
O1 C5 C6 . . 123.99(17) ?
C6 C5 C4 . . 120.82(18) ?
C5 C6 H6 . . 120.6 ?
C5 C6 C7 . . 118.85(16) ?
C7 C6 H6 . . 120.6 ?
C2 C7 C8 . . 106.94(15) ?
C6 C7 C2 . . 119.63(15) ?
C6 C7 C8 . . 133.41(15) ?
C1 C8 C7 . . 105.96(15) ?
C1 C8 C9 . . 128.30(17) ?
C7 C8 C9 . . 125.70(15) ?
C8 C9 H9A . . 108.9 ?
C8 C9 H9B . . 108.9 ?
C8 C9 C10 . . 113.31(14) ?
H9A C9 H9B . . 107.7 ?
C10 C9 H9A . . 108.9 ?
C10 C9 H9B . . 108.9 ?
N2 C10 C9 . . 113.69(13) ?
N2 C10 H10A . . 108.8 ?
N2 C10 H10B . . 108.8 ?
C9 C10 H10A . . 108.8 ?
C9 C10 H10B . . 108.8 ?
H10A C10 H10B . . 107.7 ?
N2 C11 H11A . . 109.0 ?
N2 C11 H11B . . 109.0 ?
N2 C11 C12 . . 113.04(14) ?
H11A C11 H11B . . 107.8 ?
C12 C11 H11A . . 109.0 ?
C12 C11 H11B . . 109.0 ?
C11 C12 H12A . . 109.0 ?
C11 C12 H12B . . 109.0 ?
H12A C12 H12B . . 107.8 ?
C13 C12 C11 . . 112.83(18) ?
C13 C12 H12A . . 109.0 ?
C13 C12 H12B . . 109.0 ?
C12 C13 H13A . . 109.5 ?
C12 C13 H13B . . 109.5 ?
C12 C13 H13C . . 109.5 ?
H13A C13 H13B . . 109.5 ?
H13A C13 H13C . . 109.5 ?
H13B C13 H13C . . 109.5 ?
N2 C14 H14A . . 108.9 ?
N2 C14 H14B . . 108.9 ?
N2 C14 C15 . . 113.16(14) ?
H14A C14 H14B . . 107.8 ?
C15 C14 H14A . . 108.9 ?
C15 C14 H14B . . 108.9 ?
C14 C15 H15A . . 109.2 ?
C14 C15 H15B . . 109.2 ?
C14 C15 C16 . . 111.96(18) ?
H15A C15 H15B . . 107.9 ?
C16 C15 H15A . . 109.2 ?
C16 C15 H15B . . 109.2 ?
C15 C16 H16A . . 109.5 ?
C15 C16 H16B . . 109.5 ?
C15 C16 H16C . . 109.5 ?
H16A C16 H16B . . 109.5 ?
H16A C16 H16C . . 109.5 ?
H16B C16 H16C . . 109.5 ?
O1 C17 H17A . . 109.5 ?
O1 C17 H17B . . 109.5 ?
O1 C17 H17C . . 109.5 ?
H17A C17 H17B . . 109.5 ?
H17A C17 H17C . . 109.5 ?
H17B C17 H17C . . 109.5 ?
O3 C18 C19 . . 115.90(14) ?
O4 C18 O3 . . 124.28(15) ?
O4 C18 C19 . . 119.80(14) ?
C18 C19 H19 . . 117.9 ?
C19 C19 C18 2_677 . 124.2(2) ?
C19 C19 H19 2_677 . 117.9 ?

loop_
_geom_bond_atom_site_label_1
_geom_bond_atom_site_label_2
_geom_bond_site_symmetry_2
_geom_bond_distance
_geom_bond_publ_flag
O1 C5 . 1.375(2) ?
O1 C17 . 1.408(3) ?
O3 C18 . 1.2592(19) ?
O4 C18 . 1.247(2) ?
N1 C1 . 1.365(2) ?
N1 C2 . 1.365(2) ?
N1 H1 . 0.86(2) ?
N2 C10 . 1.512(2) ?
N2 C11 . 1.496(2) ?
N2 C14 . 1.497(2) ?
N2 H2 . 0.98(2) ?
C1 H1A . 0.9300 ?
C1 C8 . 1.367(2) ?
C2 C3 . 1.392(3) ?
C2 C7 . 1.406(2) ?
C3 H3 . 0.9300 ?
C3 C4 . 1.365(3) ?
C4 H4 . 0.9300 ?
C4 C5 . 1.404(3) ?
C5 C6 . 1.375(2) ?
C6 H6 . 0.9300 ?
C6 C7 . 1.400(2) ?
C7 C8 . 1.433(2) ?
C8 C9 . 1.503(2) ?
C9 H9A . 0.9700 ?
C9 H9B . 0.9700 ?
C9 C10 . 1.514(2) ?
C10 H10A . 0.9700 ?
C10 H10B . 0.9700 ?
C11 H11A . 0.9700 ?
C11 H11B . 0.9700 ?
C11 C12 . 1.507(2) ?
C12 H12A . 0.9700 ?
C12 H12B . 0.9700 ?
C12 C13 . 1.486(3) ?
C13 H13A . 0.9600 ?
C13 H13B . 0.9600 ?
C13 H13C . 0.9600 ?
C14 H14A . 0.9700 ?
C14 H14B . 0.9700 ?
C14 C15 . 1.503(3) ?
C15 H15A . 0.9700 ?
C15 H15B . 0.9700 ?
C15 C16 . 1.504(3) ?
C16 H16A . 0.9600 ?
C16 H16B . 0.9600 ?
C16 H16C . 0.9600 ?
C17 H17A . 0.9600 ?
C17 H17B . 0.9600 ?
C17 H17C . 0.9600 ?
C18 C19 . 1.497(2) ?
C19 C19 2_677 1.308(3) ?
C19 H19 . 0.9300 ?

loop_
_geom_hbond_atom_site_label_D
_geom_hbond_atom_site_label_H
_geom_hbond_atom_site_label_A
_geom_hbond_site_symmetry_A
_geom_hbond_distance_DH
_geom_hbond_distance_HA
_geom_hbond_distance_DA
_geom_hbond_angle_DHA
_geom_hbond_publ_flag
N2 H2 O3 . 0.98(2) 1.68(2) 2.6588(17) 175(2) yes
N1 H1 O4 2_676 0.86(2) 1.91(3) 2.757(2) 171(2) yes

loop_
_geom_torsion_atom_site_label_1
_geom_torsion_atom_site_label_2
_geom_torsion_atom_site_label_3
_geom_torsion_atom_site_label_4
_geom_torsion_site_symmetry_1
_geom_torsion_site_symmetry_2
_geom_torsion_site_symmetry_3
_geom_torsion_site_symmetry_4
_geom_torsion
_geom_torsion_publ_flag
O1 C5 C6 C7 . . . . 178.60(17) ?
O3 C18 C19 C19 . . . 2_677 -174.3(2) ?
O4 C18 C19 C19 . . . 2_677 4.2(3) ?
N1 C1 C8 C7 . . . . 1.0(2) ?
N1 C1 C8 C9 . . . . -176.59(16) ?
N1 C2 C3 C4 . . . . 179.92(18) ?
N1 C2 C7 C6 . . . . -179.66(15) ?
N1 C2 C7 C8 . . . . 1.61(18) ?
N2 C11 C12 C13 . . . . 174.7(2) ?
N2 C14 C15 C16 . . . . 178.56(17) ?
C1 N1 C2 C3 . . . . 177.59(18) ?
C1 N1 C2 C7 . . . . -1.0(2) ?
C1 C8 C9 C10 . . . . -104.8(2) ?
C2 N1 C1 C8 . . . . 0.0(2) ?
C2 C3 C4 C5 . . . . 0.0(3) ?
C2 C7 C8 C1 . . . . -1.58(19) ?
C2 C7 C8 C9 . . . . 176.07(15) ?
C3 C2 C7 C6 . . . . 1.5(2) ?
C3 C2 C7 C8 . . . . -177.18(15) ?
C3 C4 C5 O1 . . . . -178.61(17) ?
C3 C4 C5 C6 . . . . 1.8(3) ?
C4 C5 C6 C7 . . . . -1.9(3) ?
C5 C6 C7 C2 . . . . 0.2(2) ?
C5 C6 C7 C8 . . . . 178.52(17) ?
C6 C7 C8 C1 . . . . 179.95(18) ?
C6 C7 C8 C9 . . . . -2.4(3) ?
C7 C2 C3 C4 . . . . -1.6(3) ?
C7 C8 C9 C10 . . . . 78.1(2) ?
C8 C9 C10 N2 . . . . -164.36(13) ?
C10 N2 C11 C12 . . . . -162.09(16) ?
C10 N2 C14 C15 . . . . 60.72(19) ?
C11 N2 C10 C9 . . . . -60.66(18) ?
C11 N2 C14 C15 . . . . -170.49(14) ?
C14 N2 C10 C9 . . . . 68.03(18) ?
C14 N2 C11 C12 . . . . 67.9(2) ?
C17 O1 C5 C4 . . . . 166.9(2) ?
C17 O1 C5 C6 . . . . -13.5(3) ?

_cod_database_fobs_code 2243808
